data_7240500
loop_
_publ_author_name
'Fotovi\'c, Luka'
'Stilinovic, Vladimir'

_publ_section_title
;
 Halogenide anions as halogen and hydrogen bond acceptors in
 iodopyridinium halogenides
;
_journal_name_full CrystEngComm
_journal_paper_doi 10.1039/D0CE00534G
_journal_year 2020
_chemical_formula_sum 'C10 H10 Cl I3 N2'
_chemical_formula_weight 574.35
_space_group_crystal_system triclinic
_space_group_IT_number 2
_space_group_name_Hall '-P 1'
_space_group_name_H-M_alt 'P -1'
_atom_sites_solution_hydrogens geom
_audit_creation_method SHELXL-2018/3
_audit_update_record
;
2020-04-07 deposited with the CCDC.	2020-05-11 downloaded from the CCDC.
;
_cell_angle_alpha 89.566(5)
_cell_angle_beta 70.547(6)
_cell_angle_gamma 81.668(6)
_cell_formula_units_Z 2
_cell_length_a 8.2027(6)
_cell_length_b 8.8661(5)
_cell_length_c 11.4800(7)
_cell_measurement_reflns_used 2325
_cell_measurement_temperature 293(2)
_cell_measurement_theta_max 37.4488
_cell_measurement_theta_min 3.7466
_cell_volume 778.18(9)
_computing_cell_refinement
;
CrysAlis RED, Oxford Diffraction Ltd.,
Version 1.171.32.29 (release 10-06-2008 CrysAlis171 .NET)
(compiled Jun 10 2008,16:49:55)
;
_computing_data_collection
;
CrysAlis CCD, Oxford Diffraction Ltd.,
Version 1.171.32.29 (release 10-06-2008 CrysAlis171 .NET)
(compiled Jun 10 2008,16:49:55)
;
_computing_data_reduction
;
CrysAlis RED, Oxford Diffraction Ltd.,
Version 1.171.32.29 (release 10-06-2008 CrysAlis171 .NET)
(compiled Jun 10 2008,16:49:55)
;
_computing_structure_refinement 'SHELXL-2018/3 (Sheldrick, 2018)'
_computing_structure_solution
;
SHELXT (Sheldrick, G. M. (2015). Acta Cryst. A71, 3-8.)
;
_diffrn_ambient_temperature 293(2)
_diffrn_detector_area_resol_mean 16.3426
_diffrn_measured_fraction_theta_full 0.994
_diffrn_measured_fraction_theta_max 0.990
_diffrn_measurement_device_type
;
Oxford Diffraction Xcalibur CCD
diffractometer
;
_diffrn_measurement_method '\w scan'
_diffrn_radiation_type MoK\a
_diffrn_radiation_wavelength 0.71073
_diffrn_reflns_av_R_equivalents 0.0546
_diffrn_reflns_av_unetI/netI 0.0716
_diffrn_reflns_Laue_measured_fraction_full 0.994
_diffrn_reflns_Laue_measured_fraction_max 0.990
_diffrn_reflns_limit_h_max 10
_diffrn_reflns_limit_h_min -10
_diffrn_reflns_limit_k_max 9
_diffrn_reflns_limit_k_min -11
_diffrn_reflns_limit_l_max 14
_diffrn_reflns_limit_l_min -12
_diffrn_reflns_number 5878
_diffrn_reflns_point_group_measured_fraction_full 0.994
_diffrn_reflns_point_group_measured_fraction_max 0.990
_diffrn_reflns_theta_full 25.242
_diffrn_reflns_theta_max 26.995
_diffrn_reflns_theta_min 3.765
_diffrn_source 'Enhance (Mo) X-ray Source'
_exptl_absorpt_coefficient_mu 6.176
_exptl_absorpt_correction_T_max 1.00000
_exptl_absorpt_correction_T_min 0.40084
_exptl_absorpt_correction_type multi-scan
_exptl_crystal_colour yellow
_exptl_crystal_density_diffrn 2.451
_exptl_crystal_description block
_exptl_crystal_F_000 520
_exptl_crystal_size_max 0.56
_exptl_crystal_size_mid 0.37
_exptl_crystal_size_min 0.18
_refine_diff_density_max 0.662
_refine_diff_density_min -1.182
_refine_diff_density_rms 0.182
_refine_ls_extinction_method none
_refine_ls_goodness_of_fit_ref 0.921
_refine_ls_hydrogen_treatment constr
_refine_ls_matrix_type full
_refine_ls_number_parameters 145
_refine_ls_number_reflns 3374
_refine_ls_number_restraints 0
_refine_ls_restrained_S_all 0.921
_refine_ls_R_factor_all 0.0647
_refine_ls_R_factor_gt 0.0414
_refine_ls_shift/su_max 0.001
_refine_ls_shift/su_mean 0.000
_refine_ls_structure_factor_coef Fsqd
_refine_ls_weighting_details 'w=1/[\s^2^(Fo^2^)+(0.0554P)^2^] where P=(Fo^2^+2Fc^2^)/3'
_refine_ls_weighting_scheme calc
_refine_ls_wR_factor_gt 0.0902
_refine_ls_wR_factor_ref 0.1126
_reflns_Friedel_coverage 0.000
_reflns_number_gt 2243
_reflns_number_total 3374
_reflns_threshold_expression 'I > 2\s(I)'
_cod_data_source_file d0ce00534g2.cif
_cod_data_source_block (2-IPyH)2ClI
_cod_database_code 7240500
_shelx_shelxl_version_number 2018/3
_shelx_space_group_comment
;
The symmetry employed for this shelxl refinement is uniquely defined
by the following loop, which should always be used as a source of
symmetry information in preference to the above space-group names.
They are only intended as comments.
;

loop_
_space_group_symop_operation_xyz
'x, y, z'
'-x, -y, -z'

loop_
_atom_site_label
_atom_site_type_symbol
_atom_site_fract_x
_atom_site_fract_y
_atom_site_fract_z
_atom_site_U_iso_or_equiv
_atom_site_adp_type
_atom_site_occupancy
_atom_site_site_symmetry_order
_atom_site_calc_flag
_atom_site_refinement_flags_posn
_atom_site_refinement_flags_adp
_atom_site_refinement_flags_occupancy
_atom_site_disorder_assembly
_atom_site_disorder_group
I1 I 0.53067(7) -0.01259(6) 0.26798(5) 0.05151(18) Uani 1 1 d . . . . .
I2 I 0.36212(7) 0.48172(6) 0.82512(5) 0.05355(18) Uani 1 1 d . . . . .
I3 I 0.29343(8) -0.21485(7) 0.14670(6) 0.0612(2) Uani 1 1 d . . . . .
Cl1 Cl 0.2269(3) 0.3473(2) 0.5222(2) 0.0590(5) Uani 1 1 d . . . . .
N1 N 0.6060(8) 0.2056(7) 0.4330(5) 0.0398(13) Uani 1 1 d . . . . .
H1 H 0.497611 0.238777 0.444900 0.048 Uiso 1 1 calc R U . . .
N2 N 0.0381(9) 0.5425(7) 0.7596(6) 0.0468(15) Uani 1 1 d . . . . .
H2 H 0.095430 0.471028 0.704962 0.056 Uiso 1 1 calc R U . . .
C1 C 0.6826(10) 0.0852(8) 0.3555(7) 0.0398(16) Uani 1 1 d . . . . .
C2 C 0.8547(11) 0.0339(9) 0.3307(7) 0.0483(19) Uani 1 1 d . . . . .
H2A H 0.911147 -0.047191 0.274040 0.058 Uiso 1 1 calc R U . . .
C10 C -0.1226(12) 0.5985(10) 0.7691(8) 0.056(2) Uani 1 1 d . . . . .
H10 H -0.172366 0.558930 0.716437 0.067 Uiso 1 1 calc R U . . .
C5 C 0.6851(11) 0.2751(9) 0.4911(7) 0.0489(19) Uani 1 1 d . . . . .
H5 H 0.626343 0.358429 0.544919 0.059 Uiso 1 1 calc R U . . .
C6 C 0.1114(11) 0.5939(8) 0.8318(7) 0.0463(18) Uani 1 1 d . . . . .
C3 C 0.9416(11) 0.1016(10) 0.3889(8) 0.059(2) Uani 1 1 d . . . . .
H3 H 1.059598 0.066571 0.373683 0.071 Uiso 1 1 calc R U . . .
C9 C -0.2192(13) 0.7115(10) 0.8524(8) 0.063(2) Uani 1 1 d . . . . .
H9 H -0.333536 0.748388 0.857531 0.076 Uiso 1 1 calc R U . . .
C8 C -0.1494(13) 0.7670(11) 0.9246(8) 0.066(3) Uani 1 1 d . . . . .
H8 H -0.213555 0.846103 0.981317 0.079 Uiso 1 1 calc R U . . .
C4 C 0.8591(13) 0.2231(11) 0.4716(8) 0.062(2) Uani 1 1 d . . . . .
H4 H 0.919626 0.269165 0.513387 0.075 Uiso 1 1 calc R U . . .
C7 C 0.0222(13) 0.7098(9) 0.9188(7) 0.059(2) Uani 1 1 d . . . . .
H7 H 0.073136 0.748272 0.971252 0.071 Uiso 1 1 calc R U . . .

loop_
_atom_site_aniso_label
_atom_site_aniso_U_11
_atom_site_aniso_U_22
_atom_site_aniso_U_33
_atom_site_aniso_U_23
_atom_site_aniso_U_13
_atom_site_aniso_U_12
I1 0.0515(3) 0.0511(3) 0.0550(3) -0.0096(2) -0.0248(3) -0.0003(2)
I2 0.0417(3) 0.0606(3) 0.0577(3) -0.0075(2) -0.0197(3) 0.0023(2)
I3 0.0475(3) 0.0660(4) 0.0747(4) -0.0239(3) -0.0332(3) 0.0085(3)
Cl1 0.0360(10) 0.0696(13) 0.0705(14) -0.0265(10) -0.0209(10) 0.0036(10)
N1 0.031(3) 0.045(3) 0.043(3) -0.003(3) -0.014(3) -0.005(3)
N2 0.040(4) 0.053(4) 0.047(4) -0.003(3) -0.018(3) 0.002(3)
C1 0.042(4) 0.036(4) 0.044(4) 0.006(3) -0.018(3) -0.006(3)
C2 0.044(5) 0.044(4) 0.054(5) -0.007(3) -0.019(4) 0.007(4)
C10 0.050(5) 0.067(5) 0.054(5) 0.008(4) -0.026(4) -0.003(4)
C5 0.039(5) 0.052(5) 0.052(5) -0.015(4) -0.013(4) -0.003(4)
C6 0.043(5) 0.044(4) 0.046(4) 0.003(3) -0.011(4) 0.004(4)
C3 0.032(4) 0.069(6) 0.069(6) 0.017(5) -0.012(4) 0.003(4)
C9 0.049(5) 0.080(6) 0.057(5) 0.004(5) -0.021(5) 0.005(5)
C8 0.060(6) 0.077(6) 0.044(5) -0.004(4) -0.006(4) 0.019(5)
C4 0.058(6) 0.075(6) 0.066(6) 0.007(5) -0.028(5) -0.032(5)
C7 0.066(6) 0.058(5) 0.048(5) -0.018(4) -0.014(4) 0.001(5)

loop_
_atom_type_symbol
_atom_type_description
_atom_type_scat_dispersion_real
_atom_type_scat_dispersion_imag
_atom_type_scat_source
C C 0.0033 0.0016 'International Tables Vol C Tables 4.2.6.8 and 6.1.1.4'
H H 0.0000 0.0000 'International Tables Vol C Tables 4.2.6.8 and 6.1.1.4'
I I -0.4742 1.8119 'International Tables Vol C Tables 4.2.6.8 and 6.1.1.4'
N N 0.0061 0.0033 'International Tables Vol C Tables 4.2.6.8 and 6.1.1.4'
Cl Cl 0.1484 0.1585 'International Tables Vol C Tables 4.2.6.8 and 6.1.1.4'

loop_
_geom_angle_atom_site_label_1
_geom_angle_atom_site_label_2
_geom_angle_atom_site_label_3
_geom_angle
_geom_angle_site_symmetry_1
_geom_angle_site_symmetry_3
_geom_angle_publ_flag
C5 N1 C1 123.7(7) . . ?
C6 N2 C10 120.5(8) . . ?
N1 C1 C2 119.7(7) . . ?
N1 C1 I1 118.0(5) . . ?
C2 C1 I1 122.2(6) . . ?
C3 C2 C1 118.7(8) . . ?
N2 C10 C9 122.7(9) . . ?
N1 C5 C4 118.3(8) . . ?
N2 C6 C7 120.5(8) . . ?
N2 C6 I2 118.5(6) . . ?
C7 C6 I2 120.7(7) . . ?
C4 C3 C2 120.8(8) . . ?
C8 C9 C10 118.5(9) . . ?
C9 C8 C7 121.0(9) . . ?
C3 C4 C5 118.7(8) . . ?
C6 C7 C8 116.8(9) . . ?

loop_
_geom_bond_atom_site_label_1
_geom_bond_atom_site_label_2
_geom_bond_distance
_geom_bond_site_symmetry_2
_geom_bond_publ_flag
I1 C1 2.115(7) . ?
I2 C6 2.128(8) . ?
N1 C5 1.287(9) . ?
N1 C1 1.333(9) . ?
N2 C6 1.294(10) . ?
N2 C10 1.308(10) . ?
C1 C2 1.352(11) . ?
C2 C3 1.327(11) . ?
C10 C9 1.351(12) . ?
C5 C4 1.377(12) . ?
C6 C7 1.378(11) . ?
C3 C4 1.377(13) . ?
C9 C8 1.288(12) . ?
C8 C7 1.405(13) . ?
